data_7018927
loop_
_publ_author_name
'Kovalenko, Oleksandr O.'
'Kinzhybalo, Vasyl'
'Lis, Tadeusz'
'Khavryuchenko, Oleksiy V.'
'Rusanov, Eduard B.'
'Brusilovets, Anatolii I.'

_publ_section_title
;
 Reaction of N[triple bond, length as m-dash]W(O(t)Bu)(3) with
 \s(3)\l(5)-phosphoranes. The [2 + 2] cycloaddition across the W[triple
 bond, length as m-dash]N triple bond results in the first representative
 of an inorganic four-membered metallacycle with conjugated endo- and
 exocyclic double bonds.
;
_journal_issue 17
_journal_name_full 'Dalton transactions (Cambridge, England : 2003)'
_journal_page_first 5132
_journal_page_last 5136
_journal_paper_doi 10.1039/c2dt12492k
_journal_volume 41
_journal_year 2012
_chemical_formula_moiety 'C24 H63 N4 O3 P Si4 W'
_chemical_formula_sum 'C24 H63 N4 O3 P Si4 W'
_chemical_formula_weight 782.96
_chemical_name_systematic
;
?
;
_space_group_IT_number 61
_symmetry_cell_setting orthorhombic
_symmetry_space_group_name_Hall '-P 2ac 2ab'
_symmetry_space_group_name_H-M 'P b c a'
_atom_sites_solution_hydrogens geom
_atom_sites_solution_primary direct
_atom_sites_solution_secondary difmap
_audit_creation_method SHELXL-97
_cell_angle_alpha 90.00
_cell_angle_beta 90.00
_cell_angle_gamma 90.00
_cell_formula_units_Z 8
_cell_length_a 19.306(6)
_cell_length_b 17.072(5)
_cell_length_c 22.603(6)
_cell_measurement_reflns_used 53204
_cell_measurement_temperature 85(2)
_cell_measurement_theta_max 38
_cell_measurement_theta_min 4
_cell_volume 7450(4)
_computing_cell_refinement 'CrysAlis RED; Oxford-Diffraction Poland, 2003'
_computing_data_collection 'CrysAlis CCD; Oxford-Diffraction Poland, 2003'
_computing_data_reduction 'CrysAlis RED; Oxford-Diffraction Poland, 2003'
_computing_structure_refinement 'SHELXL-97 (Sheldrick, 1997)'
_computing_structure_solution 'SHELXS-97 (Sheldrick, 1990)'
_diffrn_ambient_temperature 85(2)
_diffrn_measured_fraction_theta_full 0.997
_diffrn_measured_fraction_theta_max 0.994
_diffrn_measurement_device_type 'Xcalibur PX kappa-geometry diffractometer with Onyx CCD camera'
_diffrn_measurement_method 'omega and phi'
_diffrn_radiation_monochromator graphite
_diffrn_radiation_source 'fine-focus sealed tube'
_diffrn_radiation_type MoK\a
_diffrn_radiation_wavelength 0.71073
_diffrn_reflns_av_R_equivalents 0.0375
_diffrn_reflns_av_sigmaI/netI 0.0217
_diffrn_reflns_limit_h_max 21
_diffrn_reflns_limit_h_min -29
_diffrn_reflns_limit_k_max 25
_diffrn_reflns_limit_k_min -24
_diffrn_reflns_limit_l_max 34
_diffrn_reflns_limit_l_min -34
_diffrn_reflns_number 140922
_diffrn_reflns_theta_full 26.50
_diffrn_reflns_theta_max 32.50
_diffrn_reflns_theta_min 4.75
_exptl_absorpt_coefficient_mu 3.301
_exptl_absorpt_correction_T_max 0.586
_exptl_absorpt_correction_T_min 0.394
_exptl_absorpt_correction_type analytical
_exptl_absorpt_process_details 'CrysAlis RED; Oxford-Diffraction Poland, 2003'
_exptl_crystal_colour colorless
_exptl_crystal_density_diffrn 1.396
_exptl_crystal_density_method 'not measured'
_exptl_crystal_description block
_exptl_crystal_F_000 3232
_exptl_crystal_size_max 0.33
_exptl_crystal_size_mid 0.27
_exptl_crystal_size_min 0.18
_refine_diff_density_max 2.87
_refine_diff_density_min -0.66
_refine_diff_density_rms 0.077
_refine_ls_extinction_method none
_refine_ls_goodness_of_fit_ref 1.016
_refine_ls_hydrogen_treatment constr
_refine_ls_matrix_type full
_refine_ls_number_parameters 355
_refine_ls_number_reflns 13433
_refine_ls_number_restraints 0
_refine_ls_restrained_S_all 1.016
_refine_ls_R_factor_all 0.0286
_refine_ls_R_factor_gt 0.0175
_refine_ls_shift/su_max 0.007
_refine_ls_shift/su_mean 0.000
_refine_ls_structure_factor_coef Fsqd
_refine_ls_weighting_details 'calc w=1/[\s^2^(Fo^2^)+(0.02P)^2^] where P=(Fo^2^+2Fc^2^)/3'
_refine_ls_weighting_scheme calc
_refine_ls_wR_factor_gt 0.0379
_refine_ls_wR_factor_ref 0.0388
_reflns_number_gt 10484
_reflns_number_total 13433
_reflns_threshold_expression >2sigma(I)
_cod_data_source_file c2dt12492k.txt
_cod_data_source_block anat3vp
_cod_original_sg_symbol_H-M Pbca
_cod_database_code 7018927

loop_
_symmetry_equiv_pos_as_xyz
'x, y, z'
'-x+1/2, -y, z+1/2'
'-x, y+1/2, -z+1/2'
'x+1/2, -y+1/2, -z'
'-x, -y, -z'
'x-1/2, y, -z-1/2'
'x, -y-1/2, z-1/2'
'-x-1/2, y-1/2, z'

loop_
_atom_site_label
_atom_site_type_symbol
_atom_site_fract_x
_atom_site_fract_y
_atom_site_fract_z
_atom_site_U_iso_or_equiv
_atom_site_adp_type
_atom_site_occupancy
_atom_site_symmetry_multiplicity
_atom_site_calc_flag
_atom_site_refinement_flags
W1 W 0.572601(2) 0.241470(3) 0.143848(2) 0.00984(2) Uani 1 1 d .
P1 P 0.424236(17) 0.213787(19) 0.131227(14) 0.01033(6) Uani 1 1 d .
N1 N 0.62293(6) 0.24476(6) 0.20527(5) 0.0161(2) Uani 1 1 d .
O1 O 0.60853(5) 0.15556(5) 0.10203(4) 0.01317(18) Uani 1 1 d .
C11 C 0.66889(7) 0.10456(8) 0.10672(6) 0.0170(3) Uani 1 1 d .
C21 C 0.66364(9) 0.05737(10) 0.16344(7) 0.0332(4) Uani 1 1 d .
H21A H 0.6576 0.0930 0.1970 0.050 Uiso 1 1 calc R
H21B H 0.7061 0.0268 0.1689 0.050 Uiso 1 1 calc R
H21C H 0.6238 0.0219 0.1610 0.050 Uiso 1 1 calc R
C31 C 0.73348(8) 0.15487(10) 0.10629(9) 0.0392(5) Uani 1 1 d .
H31A H 0.7352 0.1852 0.0695 0.059 Uiso 1 1 calc R
H31B H 0.7745 0.1213 0.1089 0.059 Uiso 1 1 calc R
H31C H 0.7325 0.1907 0.1401 0.059 Uiso 1 1 calc R
C41 C 0.66589(8) 0.05198(9) 0.05277(7) 0.0243(3) Uani 1 1 d .
H41A H 0.6233 0.0208 0.0539 0.036 Uiso 1 1 calc R
H41B H 0.7061 0.0169 0.0527 0.036 Uiso 1 1 calc R
H41C H 0.6664 0.0842 0.0169 0.036 Uiso 1 1 calc R
O2 O 0.59337(5) 0.33795(5) 0.10756(4) 0.01581(19) Uani 1 1 d .
C12 C 0.64285(8) 0.40030(8) 0.11937(7) 0.0204(3) Uani 1 1 d .
C22 C 0.63122(9) 0.46005(9) 0.07028(8) 0.0324(4) Uani 1 1 d .
H22A H 0.6408 0.4357 0.0319 0.049 Uiso 1 1 calc R
H22B H 0.6623 0.5048 0.0761 0.049 Uiso 1 1 calc R
H22C H 0.5830 0.4781 0.0713 0.049 Uiso 1 1 calc R
C32 C 0.62798(8) 0.43622(9) 0.17990(7) 0.0288(4) Uani 1 1 d .
H32A H 0.5808 0.4574 0.1804 0.043 Uiso 1 1 calc R
H32B H 0.6611 0.4784 0.1877 0.043 Uiso 1 1 calc R
H32C H 0.6324 0.3958 0.2105 0.043 Uiso 1 1 calc R
C42 C 0.71559(8) 0.36711(9) 0.11681(8) 0.0252(3) Uani 1 1 d .
H42A H 0.7220 0.3297 0.1492 0.038 Uiso 1 1 calc R
H42B H 0.7493 0.4098 0.1207 0.038 Uiso 1 1 calc R
H42C H 0.7225 0.3404 0.0789 0.038 Uiso 1 1 calc R
N2 N 0.48094(5) 0.22136(6) 0.18607(5) 0.0114(2) Uani 1 1 d .
Si1 Si 0.47394(2) 0.21733(2) 0.263959(16) 0.01444(7) Uani 1 1 d .
C13 C 0.53348(8) 0.14336(9) 0.29684(6) 0.0227(3) Uani 1 1 d .
H13A H 0.5198 0.0909 0.2838 0.034 Uiso 1 1 calc R
H13B H 0.5310 0.1463 0.3401 0.034 Uiso 1 1 calc R
H13C H 0.5810 0.1541 0.2840 0.034 Uiso 1 1 calc R
C23 C 0.49458(8) 0.31568(8) 0.29543(6) 0.0211(3) Uani 1 1 d .
H23A H 0.5409 0.3317 0.2825 0.032 Uiso 1 1 calc R
H23B H 0.4933 0.3130 0.3387 0.032 Uiso 1 1 calc R
H23C H 0.4604 0.3539 0.2815 0.032 Uiso 1 1 calc R
C33 C 0.38461(7) 0.19103(9) 0.28713(6) 0.0241(3) Uani 1 1 d .
H33A H 0.3516 0.2280 0.2696 0.036 Uiso 1 1 calc R
H33B H 0.3812 0.1933 0.3304 0.036 Uiso 1 1 calc R
H33C H 0.3738 0.1379 0.2736 0.036 Uiso 1 1 calc R
N3 N 0.47050(5) 0.23741(6) 0.07738(5) 0.0125(2) Uani 1 1 d .
Si2 Si 0.472121(19) 0.25486(2) 0.002832(17) 0.01508(7) Uani 1 1 d .
C14 C 0.39501(8) 0.21605(12) -0.03752(7) 0.0317(4) Uani 1 1 d .
H14A H 0.3899 0.1600 -0.0293 0.048 Uiso 1 1 calc R
H14B H 0.4012 0.2240 -0.0801 0.048 Uiso 1 1 calc R
H14C H 0.3534 0.2438 -0.0243 0.048 Uiso 1 1 calc R
C24 C 0.55137(7) 0.20914(10) -0.02914(6) 0.0235(3) Uani 1 1 d .
H24A H 0.5924 0.2295 -0.0088 0.035 Uiso 1 1 calc R
H24B H 0.5543 0.2216 -0.0714 0.035 Uiso 1 1 calc R
H24C H 0.5491 0.1522 -0.0240 0.035 Uiso 1 1 calc R
C34 C 0.47800(9) 0.36170(9) -0.01420(7) 0.0310(4) Uani 1 1 d .
H34A H 0.4367 0.3884 0.0009 0.046 Uiso 1 1 calc R
H34B H 0.4810 0.3691 -0.0571 0.046 Uiso 1 1 calc R
H34C H 0.5194 0.3836 0.0047 0.046 Uiso 1 1 calc R
N4 N 0.35087(6) 0.26255(6) 0.14305(5) 0.0136(2) Uani 1 1 d .
Si3 Si 0.35122(2) 0.36690(2) 0.145480(18) 0.01769(8) Uani 1 1 d .
C15 C 0.30935(8) 0.40688(9) 0.07731(7) 0.0274(3) Uani 1 1 d .
H15A H 0.3314 0.3841 0.0423 0.041 Uiso 1 1 calc R
H15B H 0.3147 0.4640 0.0765 0.041 Uiso 1 1 calc R
H15C H 0.2600 0.3936 0.0774 0.041 Uiso 1 1 calc R
C25 C 0.30818(8) 0.40239(10) 0.21433(7) 0.0302(4) Uani 1 1 d .
H25A H 0.2583 0.3924 0.2118 0.045 Uiso 1 1 calc R
H25B H 0.3163 0.4587 0.2188 0.045 Uiso 1 1 calc R
H25C H 0.3274 0.3746 0.2486 0.045 Uiso 1 1 calc R
C35 C 0.44024(7) 0.40873(8) 0.14766(7) 0.0221(3) Uani 1 1 d .
H35A H 0.4643 0.3900 0.1831 0.033 Uiso 1 1 calc R
H35B H 0.4375 0.4660 0.1486 0.033 Uiso 1 1 calc R
H35C H 0.4658 0.3922 0.1124 0.033 Uiso 1 1 calc R
Si4 Si 0.268669(19) 0.21291(3) 0.137942(17) 0.01791(8) Uani 1 1 d .
C16 C 0.19535(8) 0.28191(11) 0.15157(8) 0.0317(4) Uani 1 1 d .
H16A H 0.1940 0.2958 0.1936 0.047 Uiso 1 1 calc R
H16B H 0.1517 0.2568 0.1403 0.047 Uiso 1 1 calc R
H16C H 0.2020 0.3294 0.1279 0.047 Uiso 1 1 calc R
C26 C 0.25410(8) 0.17425(11) 0.06156(7) 0.0336(4) Uani 1 1 d .
H26A H 0.2516 0.2181 0.0336 0.050 Uiso 1 1 calc R
H26B H 0.2106 0.1447 0.0605 0.050 Uiso 1 1 calc R
H26C H 0.2925 0.1397 0.0505 0.050 Uiso 1 1 calc R
C36 C 0.25276(7) 0.13541(9) 0.19438(6) 0.0213(3) Uani 1 1 d .
H36A H 0.2937 0.1017 0.1975 0.032 Uiso 1 1 calc R
H36B H 0.2127 0.1039 0.1826 0.032 Uiso 1 1 calc R
H36C H 0.2436 0.1599 0.2328 0.032 Uiso 1 1 calc R
O3 O 0.39159(5) 0.12823(5) 0.12975(4) 0.01578(19) Uani 1 1 d .
C17 C 0.42289(7) 0.05017(8) 0.12085(7) 0.0191(3) Uani 1 1 d .
C27 C 0.36127(9) -0.00451(9) 0.11450(9) 0.0374(4) Uani 1 1 d .
H27A H 0.3344 -0.0044 0.1513 0.056 Uiso 1 1 calc R
H27B H 0.3777 -0.0577 0.1064 0.056 Uiso 1 1 calc R
H27C H 0.3319 0.0133 0.0818 0.056 Uiso 1 1 calc R
C37 C 0.46579(7) 0.04845(8) 0.06473(7) 0.0216(3) Uani 1 1 d .
H37A H 0.4368 0.0638 0.0311 0.032 Uiso 1 1 calc R
H37B H 0.4836 -0.0046 0.0583 0.032 Uiso 1 1 calc R
H37C H 0.5047 0.0850 0.0685 0.032 Uiso 1 1 calc R
C47 C 0.46561(10) 0.02918(9) 0.17458(7) 0.0352(4) Uani 1 1 d .
H47A H 0.5051 0.0650 0.1777 0.053 Uiso 1 1 calc R
H47B H 0.4825 -0.0247 0.1707 0.053 Uiso 1 1 calc R
H47C H 0.4369 0.0336 0.2102 0.053 Uiso 1 1 calc R

loop_
_atom_site_aniso_label
_atom_site_aniso_U_11
_atom_site_aniso_U_22
_atom_site_aniso_U_33
_atom_site_aniso_U_23
_atom_site_aniso_U_13
_atom_site_aniso_U_12
W1 0.00962(2) 0.00924(2) 0.01064(2) -0.00003(2) -0.00018(2) -0.00071(2)
P1 0.01003(14) 0.01097(13) 0.00998(14) -0.00083(10) 0.00065(12) -0.00057(12)
N1 0.0147(5) 0.0172(5) 0.0164(5) -0.0015(4) -0.0020(4) -0.0014(4)
O1 0.0118(4) 0.0133(4) 0.0144(5) -0.0013(3) -0.0009(4) 0.0027(3)
C11 0.0135(6) 0.0158(6) 0.0218(7) -0.0036(5) -0.0025(5) 0.0060(5)
C21 0.0470(11) 0.0305(9) 0.0223(8) 0.0005(6) -0.0044(8) 0.0232(8)
C31 0.0121(7) 0.0296(9) 0.0760(15) -0.0162(9) -0.0023(8) 0.0044(7)
C41 0.0236(8) 0.0262(8) 0.0230(8) -0.0082(6) -0.0029(6) 0.0113(6)
O2 0.0158(5) 0.0122(4) 0.0195(5) 0.0013(4) 0.0012(4) -0.0040(4)
C12 0.0176(7) 0.0130(6) 0.0307(8) -0.0007(6) 0.0025(6) -0.0060(5)
C22 0.0309(9) 0.0179(7) 0.0482(11) 0.0108(7) 0.0001(8) -0.0079(6)
C32 0.0255(8) 0.0214(7) 0.0396(10) -0.0119(7) 0.0047(7) -0.0093(6)
C42 0.0169(7) 0.0213(7) 0.0375(9) -0.0025(6) 0.0032(7) -0.0064(6)
N2 0.0126(5) 0.0109(5) 0.0107(5) 0.0005(4) 0.0009(4) -0.0003(4)
Si1 0.01812(18) 0.01563(16) 0.00957(17) -0.00011(13) 0.00062(14) -0.00212(14)
C13 0.0303(8) 0.0237(7) 0.0140(7) 0.0048(5) -0.0028(6) 0.0002(6)
C23 0.0262(7) 0.0214(7) 0.0156(7) -0.0048(5) -0.0006(6) -0.0024(6)
C33 0.0253(8) 0.0323(8) 0.0148(7) -0.0012(6) 0.0044(6) -0.0083(6)
N3 0.0124(5) 0.0148(5) 0.0102(5) 0.0010(4) 0.0012(4) 0.0005(4)
Si2 0.01393(16) 0.02162(19) 0.00970(15) 0.00275(13) 0.00083(13) 0.00179(15)
C14 0.0231(8) 0.0568(11) 0.0153(7) 0.0056(7) -0.0051(6) -0.0070(8)
C24 0.0217(7) 0.0341(8) 0.0146(7) 0.0021(6) 0.0035(6) 0.0052(6)
C34 0.0443(10) 0.0271(8) 0.0215(8) 0.0105(6) 0.0058(7) 0.0084(7)
N4 0.0100(5) 0.0171(5) 0.0137(5) -0.0007(4) 0.0002(4) 0.0007(4)
Si3 0.01652(18) 0.01653(17) 0.02003(19) -0.00133(15) 0.00216(16) 0.00567(14)
C15 0.0238(8) 0.0292(8) 0.0293(9) 0.0087(6) 0.0022(7) 0.0100(6)
C25 0.0297(8) 0.0323(9) 0.0285(9) -0.0107(7) 0.0049(7) 0.0080(7)
C35 0.0237(7) 0.0135(6) 0.0290(8) -0.0022(6) 0.0015(6) 0.0018(5)
Si4 0.01024(16) 0.0281(2) 0.01541(19) 0.00017(15) 0.00099(14) -0.00081(15)
C16 0.0159(7) 0.0428(10) 0.0364(10) 0.0099(7) 0.0032(7) 0.0067(7)
C26 0.0225(8) 0.0573(11) 0.0208(8) -0.0057(8) -0.0011(7) -0.0140(8)
C36 0.0140(6) 0.0265(7) 0.0233(7) -0.0009(6) 0.0039(6) -0.0035(6)
O3 0.0136(5) 0.0133(4) 0.0204(5) -0.0051(3) 0.0040(4) -0.0034(4)
C17 0.0221(7) 0.0112(6) 0.0242(7) -0.0059(5) 0.0052(6) -0.0034(5)
C27 0.0329(9) 0.0210(8) 0.0581(12) -0.0176(8) 0.0232(9) -0.0141(7)
C37 0.0205(7) 0.0178(7) 0.0266(8) -0.0079(6) 0.0060(6) -0.0014(5)
C47 0.0632(12) 0.0132(7) 0.0291(9) 0.0018(6) -0.0044(9) 0.0054(7)

loop_
_atom_type_symbol
_atom_type_description
_atom_type_scat_dispersion_real
_atom_type_scat_dispersion_imag
_atom_type_scat_source
C C 0.0033 0.0016 'International Tables Vol C Tables 4.2.6.8 and 6.1.1.4'
H H 0.0000 0.0000 'International Tables Vol C Tables 4.2.6.8 and 6.1.1.4'
N N 0.0061 0.0033 'International Tables Vol C Tables 4.2.6.8 and 6.1.1.4'
O O 0.0106 0.0060 'International Tables Vol C Tables 4.2.6.8 and 6.1.1.4'
Si Si 0.0817 0.0704 'International Tables Vol C Tables 4.2.6.8 and 6.1.1.4'
P P 0.1023 0.0942 'International Tables Vol C Tables 4.2.6.8 and 6.1.1.4'
W W -0.8490 6.8722 'International Tables Vol C Tables 4.2.6.8 and 6.1.1.4'

loop_
_geom_angle_atom_site_label_1
_geom_angle_atom_site_label_2
_geom_angle_atom_site_label_3
_geom_angle
N1 W1 O1 103.08(5)
N1 W1 O2 101.87(5)
O1 W1 O2 112.66(5)
N1 W1 N2 96.88(5)
O1 W1 N2 115.12(4)
O2 W1 N2 122.39(4)
N1 W1 N3 162.31(5)
O1 W1 N3 88.10(4)
O2 W1 N3 85.97(4)
N2 W1 N3 65.74(4)
N3 P1 O3 116.55(6)
N3 P1 N2 100.64(6)
O3 P1 N2 110.40(5)
N3 P1 N4 118.84(6)
O3 P1 N4 97.21(6)
N2 P1 N4 113.74(6)
C11 O1 W1 136.46(8)
O1 C11 C31 108.60(11)
O1 C11 C41 105.35(11)
C31 C11 C41 111.24(13)
O1 C11 C21 108.97(11)
C31 C11 C21 111.19(14)
C41 C11 C21 111.27(13)
C11 C21 H21A 109.5
C11 C21 H21B 109.5
H21A C21 H21B 109.5
C11 C21 H21C 109.5
H21A C21 H21C 109.5
H21B C21 H21C 109.5
C11 C31 H31A 109.5
C11 C31 H31B 109.5
H31A C31 H31B 109.5
C11 C31 H31C 109.5
H31A C31 H31C 109.5
H31B C31 H31C 109.5
C11 C41 H41A 109.5
C11 C41 H41B 109.5
H41A C41 H41B 109.5
C11 C41 H41C 109.5
H41A C41 H41C 109.5
H41B C41 H41C 109.5
C12 O2 W1 134.41(9)
O2 C12 C42 109.14(11)
O2 C12 C22 105.03(12)
C42 C12 C22 111.05(13)
O2 C12 C32 109.55(11)
C42 C12 C32 111.02(13)
C22 C12 C32 110.85(13)
C12 C22 H22A 109.5
C12 C22 H22B 109.5
H22A C22 H22B 109.5
C12 C22 H22C 109.5
H22A C22 H22C 109.5
H22B C22 H22C 109.5
C12 C32 H32A 109.5
C12 C32 H32B 109.5
H32A C32 H32B 109.5
C12 C32 H32C 109.5
H32A C32 H32C 109.5
H32B C32 H32C 109.5
C12 C42 H42A 109.5
C12 C42 H42B 109.5
H42A C42 H42B 109.5
C12 C42 H42C 109.5
H42A C42 H42C 109.5
H42B C42 H42C 109.5
P1 N2 Si1 133.71(7)
P1 N2 W1 103.65(6)
Si1 N2 W1 122.62(6)
N2 Si1 C33 111.18(6)
N2 Si1 C13 112.14(6)
C33 Si1 C13 107.26(7)
N2 Si1 C23 109.16(6)
C33 Si1 C23 107.95(7)
C13 Si1 C23 109.03(7)
Si1 C13 H13A 109.5
Si1 C13 H13B 109.5
H13A C13 H13B 109.5
Si1 C13 H13C 109.5
H13A C13 H13C 109.5
H13B C13 H13C 109.5
Si1 C23 H23A 109.5
Si1 C23 H23B 109.5
H23A C23 H23B 109.5
Si1 C23 H23C 109.5
H23A C23 H23C 109.5
H23B C23 H23C 109.5
Si1 C33 H33A 109.5
Si1 C33 H33B 109.5
H33A C33 H33B 109.5
Si1 C33 H33C 109.5
H33A C33 H33C 109.5
H33B C33 H33C 109.5
P1 N3 Si2 145.31(7)
P1 N3 W1 89.41(5)
Si2 N3 W1 125.25(6)
N3 Si2 C24 108.90(6)
N3 Si2 C14 113.87(6)
C24 Si2 C14 108.46(8)
N3 Si2 C34 111.97(7)
C24 Si2 C34 106.21(8)
C14 Si2 C34 107.11(8)
Si2 C14 H14A 109.5
Si2 C14 H14B 109.5
H14A C14 H14B 109.5
Si2 C14 H14C 109.5
H14A C14 H14C 109.5
H14B C14 H14C 109.5
Si2 C24 H24A 109.5
Si2 C24 H24B 109.5
H24A C24 H24B 109.5
Si2 C24 H24C 109.5
H24A C24 H24C 109.5
H24B C24 H24C 109.5
Si2 C34 H34A 109.5
Si2 C34 H34B 109.5
H34A C34 H34B 109.5
Si2 C34 H34C 109.5
H34A C34 H34C 109.5
H34B C34 H34C 109.5
P1 N4 Si3 120.11(7)
P1 N4 Si4 120.24(7)
Si3 N4 Si4 118.37(6)
N4 Si3 C35 112.81(6)
N4 Si3 C25 110.40(7)
C35 Si3 C25 105.35(7)
N4 Si3 C15 109.75(7)
C35 Si3 C15 106.32(7)
C25 Si3 C15 112.11(8)
Si3 C15 H15A 109.5
Si3 C15 H15B 109.5
H15A C15 H15B 109.5
Si3 C15 H15C 109.5
H15A C15 H15C 109.5
H15B C15 H15C 109.5
Si3 C25 H25A 109.5
Si3 C25 H25B 109.5
H25A C25 H25B 109.5
Si3 C25 H25C 109.5
H25A C25 H25C 109.5
H25B C25 H25C 109.5
Si3 C35 H35A 109.5
Si3 C35 H35B 109.5
H35A C35 H35B 109.5
Si3 C35 H35C 109.5
H35A C35 H35C 109.5
H35B C35 H35C 109.5
N4 Si4 C36 115.78(6)
N4 Si4 C16 111.11(7)
C36 Si4 C16 102.12(7)
N4 Si4 C26 110.95(6)
C36 Si4 C26 110.91(8)
C16 Si4 C26 105.13(8)
Si4 C16 H16A 109.5
Si4 C16 H16B 109.5
H16A C16 H16B 109.5
Si4 C16 H16C 109.5
H16A C16 H16C 109.5
H16B C16 H16C 109.5
Si4 C26 H26A 109.5
Si4 C26 H26B 109.5
H26A C26 H26B 109.5
Si4 C26 H26C 109.5
H26A C26 H26C 109.5
H26B C26 H26C 109.5
Si4 C36 H36A 109.5
Si4 C36 H36B 109.5
H36A C36 H36B 109.5
Si4 C36 H36C 109.5
H36A C36 H36C 109.5
H36B C36 H36C 109.5
C17 O3 P1 131.99(9)
O3 C17 C47 109.13(11)
O3 C17 C37 110.81(11)
C47 C17 C37 111.71(13)
O3 C17 C27 104.30(12)
C47 C17 C27 110.95(14)
C37 C17 C27 109.70(12)
C17 C27 H27A 109.5
C17 C27 H27B 109.5
H27A C27 H27B 109.5
C17 C27 H27C 109.5
H27A C27 H27C 109.5
H27B C27 H27C 109.5
C17 C37 H37A 109.5
C17 C37 H37B 109.5
H37A C37 H37B 109.5
C17 C37 H37C 109.5
H37A C37 H37C 109.5
H37B C37 H37C 109.5
C17 C47 H47A 109.5
C17 C47 H47B 109.5
H47A C47 H47B 109.5
C17 C47 H47C 109.5
H47A C47 H47C 109.5
H47B C47 H47C 109.5

loop_
_geom_bond_atom_site_label_1
_geom_bond_atom_site_label_2
_geom_bond_distance
W1 N1 1.6955(12)
W1 O1 1.8778(10)
W1 O2 1.8832(10)
W1 N2 2.0397(11)
W1 N3 2.4793(12)
W1 P1 2.9170(9)
P1 N3 1.5626(11)
P1 O3 1.5911(10)
P1 N2 1.6588(11)
P1 N4 1.6645(12)
O1 C11 1.4584(16)
C11 C31 1.514(2)
C11 C41 1.5152(19)
C11 C21 1.518(2)
C21 H21A 0.9800
C21 H21B 0.9800
C21 H21C 0.9800
C31 H31A 0.9800
C31 H31B 0.9800
C31 H31C 0.9800
C41 H41A 0.9800
C41 H41B 0.9800
C41 H41C 0.9800
O2 C12 1.4551(16)
C12 C42 1.515(2)
C12 C22 1.524(2)
C12 C32 1.527(2)
C22 H22A 0.9800
C22 H22B 0.9800
C22 H22C 0.9800
C32 H32A 0.9800
C32 H32B 0.9800
C32 H32C 0.9800
C42 H42A 0.9800
C42 H42B 0.9800
C42 H42C 0.9800
N2 Si1 1.7671(12)
Si1 C33 1.8574(15)
Si1 C13 1.8624(15)
Si1 C23 1.8666(15)
C13 H13A 0.9800
C13 H13B 0.9800
C13 H13C 0.9800
C23 H23A 0.9800
C23 H23B 0.9800
C23 H23C 0.9800
C33 H33A 0.9800
C33 H33B 0.9800
C33 H33C 0.9800
N3 Si2 1.7114(12)
Si2 C24 1.8635(15)
Si2 C14 1.8674(16)
Si2 C34 1.8677(17)
C14 H14A 0.9800
C14 H14B 0.9800
C14 H14C 0.9800
C24 H24A 0.9800
C24 H24B 0.9800
C24 H24C 0.9800
C34 H34A 0.9800
C34 H34B 0.9800
C34 H34C 0.9800
N4 Si3 1.7823(12)
N4 Si4 1.8029(12)
Si3 C35 1.8616(16)
Si3 C25 1.8653(16)
Si3 C15 1.8692(16)
C15 H15A 0.9800
C15 H15B 0.9800
C15 H15C 0.9800
C25 H25A 0.9800
C25 H25B 0.9800
C25 H25C 0.9800
C35 H35A 0.9800
C35 H35B 0.9800
C35 H35C 0.9800
Si4 C36 1.8634(15)
Si4 C16 1.8671(17)
Si4 C26 1.8696(16)
C16 H16A 0.9800
C16 H16B 0.9800
C16 H16C 0.9800
C26 H26A 0.9800
C26 H26B 0.9800
C26 H26C 0.9800
C36 H36A 0.9800
C36 H36B 0.9800
C36 H36C 0.9800
O3 C17 1.4771(16)
C17 C47 1.511(2)
C17 C37 1.515(2)
C17 C27 1.519(2)
C27 H27A 0.9800
C27 H27B 0.9800
C27 H27C 0.9800
C37 H37A 0.9800
C37 H37B 0.9800
C37 H37C 0.9800
C47 H47A 0.9800
C47 H47B 0.9800
C47 H47C 0.9800

loop_
_geom_hbond_atom_site_label_D
_geom_hbond_atom_site_label_H
_geom_hbond_atom_site_label_A
_geom_hbond_distance_DH
_geom_hbond_distance_HA
_geom_hbond_distance_DA
_geom_hbond_angle_DHA
C37 H37C O1 0.98 2.46 3.4131(19) 164.4
C36 H36A O3 0.98 2.47 3.0549(18) 117.6

loop_
_geom_torsion_atom_site_label_1
_geom_torsion_atom_site_label_2
_geom_torsion_atom_site_label_3
_geom_torsion_atom_site_label_4
_geom_torsion
N1 W1 O1 C11 -9.55(13)
O2 W1 O1 C11 99.46(12)
N2 W1 O1 C11 -113.72(12)
N3 W1 O1 C11 -175.70(12)
P1 W1 O1 C11 -145.75(11)
W1 O1 C11 C31 -55.83(17)
W1 O1 C11 C41 -175.09(10)
W1 O1 C11 C21 65.43(16)
N1 W1 O2 C12 6.48(13)
O1 W1 O2 C12 -103.30(12)
N2 W1 O2 C12 112.63(12)
N3 W1 O2 C12 170.45(12)
W1 O2 C12 C42 59.49(17)
W1 O2 C12 C22 178.63(10)
W1 O2 C12 C32 -62.26(16)
N3 P1 N2 Si1 171.26(9)
O3 P1 N2 Si1 -65.02(10)
N4 P1 N2 Si1 43.02(11)
W1 P1 N2 Si1 178.50(12)
N3 P1 N2 W1 -7.24(6)
O3 P1 N2 W1 116.48(5)
N4 P1 N2 W1 -135.47(5)
N1 W1 N2 P1 -178.47(6)
O1 W1 N2 P1 -70.51(6)
O2 W1 N2 P1 72.75(6)
N3 W1 N2 P1 4.91(4)
N1 W1 N2 Si1 2.82(7)
O1 W1 N2 Si1 110.78(7)
O2 W1 N2 Si1 -105.96(7)
N3 W1 N2 Si1 -173.80(8)
P1 W1 N2 Si1 -178.71(11)
P1 N2 Si1 C33 5.79(12)
W1 N2 Si1 C33 -175.94(7)
P1 N2 Si1 C13 125.87(9)
W1 N2 Si1 C13 -55.86(9)
P1 N2 Si1 C23 -113.20(10)
W1 N2 Si1 C23 65.07(8)
O3 P1 N3 Si2 64.26(14)
N2 P1 N3 Si2 -176.37(12)
N4 P1 N3 Si2 -51.55(14)
W1 P1 N3 Si2 177.84(14)
O3 P1 N3 W1 -113.59(5)
N2 P1 N3 W1 5.78(5)
N4 P1 N3 W1 130.61(5)
N1 W1 N3 P1 -16.19(17)
O1 W1 N3 P1 113.68(5)
O2 W1 N3 P1 -133.44(5)
N2 W1 N3 P1 -5.07(4)
N1 W1 N3 Si2 165.31(12)
O1 W1 N3 Si2 -64.82(7)
O2 W1 N3 Si2 48.06(7)
N2 W1 N3 Si2 176.44(8)
P1 W1 N3 Si2 -178.50(10)
P1 N3 Si2 C24 -137.50(13)
W1 N3 Si2 C24 39.86(9)
P1 N3 Si2 C14 -16.34(16)
W1 N3 Si2 C14 161.02(8)
P1 N3 Si2 C34 105.35(13)
W1 N3 Si2 C34 -77.29(9)
N3 P1 N4 Si3 -50.88(9)
O3 P1 N4 Si3 -176.61(7)
N2 P1 N4 Si3 67.32(8)
W1 P1 N4 Si3 22.33(11)
N3 P1 N4 Si4 115.99(8)
O3 P1 N4 Si4 -9.74(8)
N2 P1 N4 Si4 -125.81(7)
W1 P1 N4 Si4 -170.80(3)
P1 N4 Si3 C35 -10.56(10)
Si4 N4 Si3 C35 -177.68(7)
P1 N4 Si3 C25 -128.13(8)
Si4 N4 Si3 C25 64.75(9)
P1 N4 Si3 C15 107.79(8)
Si4 N4 Si3 C15 -59.33(9)
P1 N4 Si4 C36 65.38(9)
Si3 N4 Si4 C36 -127.52(7)
P1 N4 Si4 C16 -178.73(8)
Si3 N4 Si4 C16 -11.63(10)
P1 N4 Si4 C26 -62.15(10)
Si3 N4 Si4 C26 104.95(9)
N3 P1 O3 C17 52.34(14)
N2 P1 O3 C17 -61.62(13)
N4 P1 O3 C17 179.69(12)
W1 P1 O3 C17 -15.37(13)
P1 O3 C17 C47 70.48(16)
P1 O3 C17 C37 -52.93(17)
P1 O3 C17 C27 -170.90(11)
